data_1534662
loop_
_publ_author_name
'Schnick, W.'
'Luecke, J.'

_publ_section_title
;
 Darstellung, Kristallstruktur und IR-spektroskopische Untersuchung von
 Phosphor(V)-nitrid-imid, HPN2
;
_journal_name_full 'Zeitschrift fuer Anorganische und Allgemeine Chemie'
_journal_page_first 121
_journal_page_last 126
_journal_volume 610
_journal_year 1992
_chemical_formula_sum 'H N2 P'
_chemical_name_systematic 'P N (N H)'
_space_group_IT_number 122
_symmetry_space_group_name_Hall 'I -4 2bw'
_symmetry_space_group_name_H-M 'I -4 2 d'
_cell_angle_alpha 90
_cell_angle_beta 90
_cell_angle_gamma 90
_cell_formula_units_Z 4
_cell_length_a 4.6182
_cell_length_b 4.6182
_cell_length_c 7.0204
_cell_volume 149.729
_citation_journal_id_ASTM ZAACAB
_cod_data_source_file Schnick_ZAACAB_1992_102.cif
_cod_data_source_block H1N2P1
_cod_original_cell_volume 149.7295
_cod_original_formula_sum 'H1 N2 P1'
_cod_database_code 1534662

loop_
_symmetry_equiv_pos_as_xyz
x,y,z
y,-x,-z
-x,-y,z
-y,x,-z
x,-y+1/2,-z+1/4
-y+1/2,-x,z+3/4
-x,y+1/2,-z+1/4
y+1/2,x,z+3/4
x+1/2,y+1/2,z+1/2
y+1/2,-x+1/2,-z+1/2
-x+1/2,-y+1/2,z+1/2
-y+1/2,x+1/2,-z+1/2
x+1/2,-y+1,-z+3/4
-y+1,-x+1/2,z+5/4
-x+1/2,y+1,-z+3/4
y+1,x+1/2,z+5/4

loop_
_atom_site_label
_atom_site_type_symbol
_atom_site_fract_x
_atom_site_fract_y
_atom_site_fract_z
_atom_site_occupancy
_atom_site_U_iso_or_equiv
N1 N-3 0.1462 0.25 0.125 1 0.0
P1 P+5 0 0 0 1 0.0
H1 H+1 0.358 0.25 0.125 0.5 0.0
